data_4020133
loop_
_publ_author_name
'Li Liu'
'Qian Chen'
'Yun-Dong Wu'
'Chaozhong Li'

_journal_name_full 'Journal of Organic Chemistry'
_journal_page_first 1539
_journal_page_last 1544
_journal_paper_doi 10.1021/jo0481349
_journal_volume 70
_journal_year 2005
_space_group_IT_number 14
_symmetry_cell_setting monoclinic
_symmetry_space_group_name_Hall '-P 2yab'
_symmetry_space_group_name_H-M 'P 1 21/a 1'
_atom_sites_solution_hydrogens geom
_atom_sites_solution_primary direct
_atom_sites_solution_secondary difmap
_cell_angle_alpha 90
_cell_angle_beta 90.80(2)
_cell_angle_gamma 90
_cell_formula_units_Z 4.00
_cell_length_a 8.607(3)
_cell_length_b 9.146(3)
_cell_length_c 15.608(2)
_cell_measurement_reflns_used 25
_cell_measurement_temperature 20.0
_cell_measurement_theta_max 21.62
_cell_measurement_theta_min 13.66
_cell_volume 1228.5(6)
_diffrn_ambient_temperature 193(2)
_diffrn_detector_area_resol_mean ?
_diffrn_measurement_device_type 'Bruker CCD detector'
_diffrn_measurement_method 'phi and omega scans'
_diffrn_radiation_monochromator graphite
_diffrn_radiation_source 'fine-focus sealed tube'
_diffrn_radiation_type MoK\a
_diffrn_radiation_wavelength 0.71073
_diffrn_reflns_av_R_equivalents 0.0507
_diffrn_reflns_av_sigmaI/netI 0.1100
_diffrn_reflns_limit_h_max 11
_diffrn_reflns_limit_h_min -11
_diffrn_reflns_limit_k_max 20
_diffrn_reflns_limit_k_min -20
_diffrn_reflns_limit_l_max 13
_diffrn_reflns_limit_l_min -26
_diffrn_reflns_number 21327
_diffrn_reflns_theta_max 23.26
_diffrn_reflns_theta_min 5.16
_diffrn_standards_decay_% ?
_diffrn_standards_interval_count ?
_diffrn_standards_interval_time ?
_diffrn_standards_number ?
_exptl_absorpt_coefficient_mu 2.5894
_exptl_absorpt_coefficient_mu_cm 25.894
_exptl_absorpt_correction_T_max 1.000
_exptl_absorpt_correction_T_min 0.679
_exptl_absorpt_correction_type empirical
_exptl_crystal_colour colorless
_exptl_crystal_density_diffrn 1.725
_exptl_crystal_density_meas ?
_exptl_crystal_description prismatic
_exptl_crystal_F_000 624.00
_exptl_crystal_size_max 0.300
_exptl_crystal_size_mid ?
_exptl_crystal_size_min 0.200
_refine_ls_abs_structure_details 'Flack H D (1983), Acta Cryst. A39, 876-881'
_refine_ls_abs_structure_Flack 0.00(8)
_refine_ls_extinction_coef ?
_refine_ls_extinction_method none
_refine_ls_goodness_of_fit_ref 1.001
_refine_ls_hydrogen_treatment mixed
_refine_ls_matrix_type full
_refine_ls_number_parameters 1590
_refine_ls_number_reflns 13121
_refine_ls_number_restraints 1399
_refine_ls_restrained_S_all 0.984
_refine_ls_R_factor_all 0.1078
_refine_ls_R_factor_gt 0.0614
_refine_ls_shift/su_max 0.000
_refine_ls_shift/su_mean 0.000
_refine_ls_structure_factor_coef Fsqd
_refine_ls_weighting_details 'calc w=1/[\s^2^(Fo^2^)+(0.0705P)^2^+0.0000P] where P=(Fo^2^+2Fc^2^)/3'
_refine_ls_weighting_scheme calc
_refine_ls_wR_factor_gt 0.1258
_refine_ls_wR_factor_ref 0.1454
_reflns_number_gt 8732
_reflns_number_total 13121
_reflns_threshold_expression >2sigma(I)
_cod_original_sg_symbol_H-M 'P 21/a'
_cod_database_code 4020133
_exptl_absorpt_process_descript psi-scan

loop_
_symmetry_equiv_pos_as_xyz
'   +x,   +y,   +z'
'1/2-x,1/2+y,   -z'
'   -x,   -y,   -z'
'1/2+x,1/2-y,   +z'

loop_
_atom_site_label
_atom_site_type_symbol
_atom_site_fract_x
_atom_site_fract_y
_atom_site_fract_z
_atom_site_U_iso_or_equiv
_atom_site_adp_type
_atom_site_occupancy
_atom_site_symmetry_multiplicity
_atom_site_calc_flag
_atom_site_refinement_flags
_atom_site_disorder_assembly
_atom_site_disorder_group
P1 P 0.10964(14) 0.68068(8) 0.50144(7) 0.0301(4) Uani 1 1 d . . .
P2 P 0.60922(14) 0.74732(8) 1.00348(7) 0.0332(4) Uani 1 1 d . . .
N1 N 0.5323(4) 0.4282(2) 0.5356(2) 0.0332(12) Uani 1 1 d . . .
N2 N 0.6970(5) 0.3584(3) 0.5142(2) 0.0353(14) Uani 1 1 d . . .
H2N H 0.727(6) 0.319(3) 0.512(3) 0.042 Uiso 1 1 d . . .
N3 N -0.3746(4) 0.7579(3) 0.5733(2) 0.0330(12) Uani 1 1 d . . .
N4 N -0.5769(5) 0.7444(3) 0.5945(3) 0.0489(16) Uani 1 1 d . . .
H4N H -0.647(7) 0.727(4) 0.595(3) 0.059 Uiso 1 1 d . . .
N5 N 1.0214(4) 0.9998(3) 0.9806(2) 0.0336(13) Uani 1 1 d . . .
N6 N 1.2046(5) 1.0667(3) 0.9903(2) 0.0358(14) Uani 1 1 d . . .
H6N H 1.253(6) 1.104(3) 0.988(3) 0.043 Uiso 1 1 d . . .
N7 N 0.0784(4) 0.6770(3) 0.9267(2) 0.0348(13) Uani 1 1 d . . .
N8 N -0.1385(5) 0.6891(3) 0.9086(3) 0.0460(15) Uani 1 1 d . . .
H8N H -0.205(7) 0.715(3) 0.920(3) 0.055 Uiso 1 1 d . . .
O1 O 0.1961(4) 0.71727(19) 0.46901(18) 0.0367(11) Uani 1 1 d . . .
O2 O 0.1005(4) 0.5979(2) 0.49318(17) 0.0345(10) Uani 1 1 d . . .
O3 O 0.1499(3) 0.6960(2) 0.56644(17) 0.0377(10) Uani 1 1 d . . .
O4 O -0.0349(3) 0.7004(2) 0.49129(16) 0.0309(10) Uani 1 1 d . . .
O5 O 0.3161(4) 0.4475(2) 0.50640(17) 0.0366(10) Uani 1 1 d . . .
O6 O 0.5237(4) 0.3065(2) 0.54162(19) 0.0428(11) Uani 1 1 d . . .
O7 O 0.8687(4) 0.4045(2) 0.4833(2) 0.0497(12) Uani 1 1 d . . .
O8 O -0.1614(3) 0.7381(2) 0.60249(17) 0.0346(10) Uani 1 1 d . . .
O9 O -0.4835(4) 0.6543(3) 0.5531(3) 0.0646(16) Uani 1 1 d . . .
O10 O -0.6755(4) 0.8293(3) 0.6393(2) 0.0610(14) Uani 1 1 d . . .
O11 O -0.0651(5) 0.8830(2) 0.5930(2) 0.0607(14) Uani 1 1 d . . .
H11 H -0.0353 0.9199 0.6098 0.091 Uiso 1 1 calc R . .
O12 O 0.1882(4) 0.4526(2) 0.61535(17) 0.0428(11) Uani 1 1 d . A .
O13 O 0.7119(4) 0.7048(2) 1.03267(19) 0.0429(11) Uani 1 1 d . . .
O14 O 0.6136(4) 0.8284(2) 1.01807(18) 0.0353(11) Uani 1 1 d . . .
O15 O 0.6071(3) 0.7389(2) 0.93764(17) 0.0350(10) Uani 1 1 d . . .
O16 O 0.4696(3) 0.7306(2) 1.01176(17) 0.0329(10) Uani 1 1 d . . .
O17 O 0.8268(4) 0.9772(2) 1.01149(17) 0.0342(10) Uani 1 1 d . . .
O18 O 1.0170(4) 1.1200(2) 0.9618(2) 0.0500(13) Uani 1 1 d . . .
O19 O 1.3982(4) 1.0198(2) 1.0215(2) 0.0452(12) Uani 1 1 d . . .
O20 O 0.6282(4) 0.9802(2) 0.90415(17) 0.0383(10) Uani 1 1 d . B .
O21 O 0.2722(3) 0.6984(2) 0.89941(18) 0.0377(11) Uani 1 1 d . . .
O22 O -0.0174(4) 0.7770(3) 0.9547(2) 0.0545(13) Uani 1 1 d . . .
O23 O -0.2660(5) 0.6053(3) 0.8635(2) 0.0698(16) Uani 1 1 d . . .
O24 O 0.3779(4) 0.5507(2) 0.90557(18) 0.0415(11) Uani 1 1 d . . .
H24 H 0.4066 0.5446 0.9398 0.062 Uiso 1 1 calc R . .
C1 C 0.2131(6) 0.5578(3) 0.4863(3) 0.0334(15) Uani 1 1 d . . .
H1A H 0.2897 0.5871 0.4980 0.040 Uiso 1 1 calc R . .
H1B H 0.2112 0.5442 0.4463 0.040 Uiso 1 1 calc R . .
C2 C 0.2161(5) 0.4913(3) 0.5230(3) 0.0298(14) Uani 1 1 d . . .
H2 H 0.1333 0.4657 0.5152 0.036 Uiso 1 1 calc R . .
C3 C 0.2499(6) 0.5052(3) 0.5859(3) 0.0333(15) Uani 1 1 d . . .
H3 H 0.2263 0.5546 0.5961 0.040 Uiso 1 1 calc R . .
C4 C 0.3931(6) 0.4944(3) 0.5954(3) 0.0373(16) Uani 1 1 d . . .
H4A H 0.4380 0.5381 0.5860 0.045 Uiso 1 1 calc R . .
H4B H 0.4241 0.4805 0.6349 0.045 Uiso 1 1 calc R . .
C5 C 0.4092(6) 0.4346(3) 0.5548(3) 0.0341(15) Uani 1 1 d . . .
H5 H 0.3890 0.3884 0.5724 0.041 Uiso 1 1 calc R . .
C6 C 0.5785(6) 0.3606(3) 0.5317(3) 0.0355(16) Uani 1 1 d . . .
C7 C 0.7648(6) 0.4150(3) 0.4978(3) 0.0336(15) Uani 1 1 d . . .
C8 C 0.7056(6) 0.4829(3) 0.4994(3) 0.0426(17) Uani 1 1 d . . .
C9 C 0.5939(6) 0.4861(4) 0.5177(3) 0.0484(19) Uani 1 1 d . . .
H9 H 0.5543 0.5315 0.5183 0.058 Uiso 1 1 calc R . .
C10 C 0.7715(8) 0.5474(4) 0.4795(4) 0.076(3) Uani 1 1 d . . .
H10A H 0.7149 0.5887 0.4779 0.114 Uiso 1 1 calc R . .
H10B H 0.7934 0.5381 0.4419 0.114 Uiso 1 1 calc R . .
H10C H 0.8488 0.5571 0.5059 0.114 Uiso 1 1 calc R . .
C11 C 0.0474(6) 0.6927(4) 0.5999(3) 0.0384(16) Uani 1 1 d . . .
H11A H 0.0818 0.6949 0.6405 0.046 Uiso 1 1 calc R . .
H11B H 0.0007 0.6473 0.5925 0.046 Uiso 1 1 calc R . .
C12 C -0.0419(5) 0.7554(3) 0.5842(2) 0.0298(14) Uani 1 1 d . . .
C13 C -0.0720(5) 0.7645(3) 0.5194(2) 0.0276(14) Uani 1 1 d . . .
H13 H -0.0295 0.8078 0.5066 0.033 Uiso 1 1 calc R . .
C14 C -0.2138(5) 0.7714(3) 0.5076(3) 0.0283(14) Uani 1 1 d . . .
H14A H -0.2476 0.7499 0.4707 0.034 Uiso 1 1 calc R . .
H14B H -0.2401 0.8220 0.5076 0.034 Uiso 1 1 calc R . .
C15 C -0.2587(5) 0.7310(3) 0.5554(3) 0.0328(15) Uani 1 1 d . . .
H15 H -0.2698 0.6795 0.5450 0.039 Uiso 1 1 calc R . .
C16 C -0.4770(6) 0.7146(4) 0.5715(3) 0.0426(17) Uani 1 1 d . . .
C17 C -0.5820(6) 0.8120(4) 0.6185(3) 0.0428(17) Uani 1 1 d . . .
C18 C -0.4740(5) 0.8563(3) 0.6140(2) 0.0317(15) Uani 1 1 d . . .
C19 C -0.3755(6) 0.8279(3) 0.5930(3) 0.0357(16) Uani 1 1 d . . .
H19 H -0.3030 0.8569 0.5914 0.043 Uiso 1 1 calc R . .
C20 C -0.4736(7) 0.9312(4) 0.6341(3) 0.060(2) Uani 1 1 d . . .
H20A H -0.4724 0.9317 0.6752 0.090 Uiso 1 1 calc R . .
H20B H -0.5499 0.9556 0.6158 0.090 Uiso 1 1 calc R . .
H20C H -0.3983 0.9557 0.6248 0.090 Uiso 1 1 calc R . .
C21 C 0.0091(6) 0.8228(4) 0.6138(3) 0.0432(17) Uani 1 1 d . . .
H21A H 0.0082 0.8179 0.6549 0.052 Uiso 1 1 calc R . .
H21B H 0.0980 0.8301 0.6076 0.052 Uiso 1 1 calc R . .
Si1 Si 0.14874(19) 0.45276(11) 0.67928(8) 0.0485(5) Uani 1 1 d DU . .
C22 C 0.1449(15) 0.5527(8) 0.7044(11) 0.044(4) Uani 0.493(8) 1 d PDU A 1
C23 C 0.0422(17) 0.5857(8) 0.7286(7) 0.056(4) Uani 0.493(8) 1 d PDU A 1
H23 H -0.0351 0.5601 0.7269 0.068 Uiso 0.493(8) 1 calc PR A 1
C24 C 0.050(3) 0.6520(15) 0.7539(17) 0.067(7) Uani 0.493(8) 1 d PDU A 1
H24 H -0.0192 0.6706 0.7702 0.080 Uiso 0.493(8) 1 calc PR A 1
C25 C 0.1617(19) 0.6912(9) 0.7550(8) 0.072(4) Uani 0.493(8) 1 d PDU A 1
H25 H 0.1679 0.7379 0.7705 0.086 Uiso 0.493(8) 1 calc PR A 1
C26 C 0.2618(18) 0.6620(7) 0.7338(7) 0.065(4) Uani 0.493(8) 1 d PDU A 1
H26 H 0.3389 0.6878 0.7351 0.079 Uiso 0.493(8) 1 calc PR A 1
C27 C 0.2499(16) 0.5939(6) 0.7100(6) 0.045(3) Uani 0.493(8) 1 d PDU A 1
H27 H 0.3224 0.5748 0.6966 0.054 Uiso 0.493(8) 1 calc PR A 1
C28 C 0.2602(16) 0.4091(9) 0.7336(7) 0.038(5) Uani 0.493(8) 1 d PDU A 1
C29 C 0.3223(17) 0.3475(8) 0.7181(7) 0.056(4) Uani 0.493(8) 1 d PDU A 1
H29 H 0.3064 0.3311 0.6802 0.067 Uiso 0.493(8) 1 calc PR A 1
C30 C 0.4052(18) 0.3110(8) 0.7568(7) 0.064(4) Uani 0.493(8) 1 d PDU A 1
H30 H 0.4448 0.2688 0.7461 0.077 Uiso 0.493(8) 1 calc PR A 1
C31 C 0.4308(17) 0.3358(9) 0.8112(7) 0.061(5) Uani 0.493(8) 1 d PDU A 1
H31 H 0.4899 0.3106 0.8376 0.074 Uiso 0.493(8) 1 calc PR A 1
C32 C 0.375(2) 0.3947(14) 0.8285(9) 0.060(7) Uani 0.493(8) 1 d PDU A 1
H32 H 0.3918 0.4100 0.8667 0.073 Uiso 0.493(8) 1 calc PR A 1
C33 C 0.291(5) 0.433(3) 0.7894(9) 0.047(6) Uani 0.493(8) 1 d PDU A 1
H33 H 0.2538 0.4757 0.8007 0.057 Uiso 0.493(8) 1 calc PR A 1
C34 C -0.0202(12) 0.4154(9) 0.6714(6) 0.055(3) Uani 0.493(8) 1 d PDU A 1
C35 C -0.005(2) 0.3426(9) 0.6419(10) 0.076(5) Uani 0.493(8) 1 d PDU A 1
H35A H 0.0674 0.3168 0.6626 0.114 Uiso 0.493(8) 1 calc PR A 1
H35B H 0.0103 0.3510 0.6030 0.114 Uiso 0.493(8) 1 calc PR A 1
H35C H -0.0820 0.3143 0.6416 0.114 Uiso 0.493(8) 1 calc PR A 1
C36 C -0.066(2) 0.4015(13) 0.7281(9) 0.071(7) Uani 0.493(8) 1 d PDU A 1
H36A H -0.1440 0.3730 0.7219 0.106 Uiso 0.493(8) 1 calc PR A 1
H36B H -0.0831 0.4470 0.7456 0.106 Uiso 0.493(8) 1 calc PR A 1
H36C H -0.0007 0.3754 0.7530 0.106 Uiso 0.493(8) 1 calc PR A 1
C37 C -0.1144(14) 0.4614(10) 0.6313(6) 0.070(5) Uani 0.493(8) 1 d PDU A 1
H37A H -0.0812 0.4687 0.5957 0.105 Uiso 0.493(8) 1 calc PR A 1
H37B H -0.1254 0.5077 0.6490 0.105 Uiso 0.493(8) 1 calc PR A 1
H37C H -0.1963 0.4369 0.6239 0.105 Uiso 0.493(8) 1 calc PR A 1
C22' C 0.1021(14) 0.5373(8) 0.7059(10) 0.041(4) Uani 0.507(8) 1 d PDU A 2
C23' C -0.0255(13) 0.5582(8) 0.6944(7) 0.057(4) Uani 0.507(8) 1 d PDU A 2
H23' H -0.0859 0.5301 0.6710 0.068 Uiso 0.507(8) 1 calc PR A 2
C24' C -0.0603(15) 0.6208(7) 0.7181(7) 0.059(4) Uani 0.507(8) 1 d PDU A 2
H24' H -0.1470 0.6339 0.7149 0.070 Uiso 0.507(8) 1 calc PR A 2
C25' C 0.034(2) 0.6650(13) 0.7472(13) 0.050(5) Uani 0.507(8) 1 d PDU A 2
H25' H 0.0111 0.7092 0.7622 0.060 Uiso 0.507(8) 1 calc PR A 2
C26' C 0.1579(18) 0.6447(8) 0.7538(6) 0.060(4) Uani 0.507(8) 1 d PDU A 2
H26' H 0.2213 0.6748 0.7734 0.072 Uiso 0.507(8) 1 calc PR A 2
C27' C 0.1912(16) 0.5803(8) 0.7322(6) 0.048(4) Uani 0.507(8) 1 d PDU A 2
H27' H 0.2778 0.5666 0.7361 0.058 Uiso 0.507(8) 1 calc PR A 2
C28' C 0.2927(15) 0.4183(9) 0.7267(7) 0.035(4) Uani 0.507(8) 1 d PDU A 2
C29' C 0.3875(16) 0.3727(8) 0.7112(7) 0.056(4) Uani 0.507(8) 1 d PDU A 2
H29' H 0.3824 0.3604 0.6724 0.067 Uiso 0.507(8) 1 calc PR A 2
C30' C 0.4875(19) 0.3446(9) 0.7482(6) 0.074(5) Uani 0.507(8) 1 d PDU A 2
H30' H 0.5491 0.3152 0.7348 0.089 Uiso 0.507(8) 1 calc PR A 2
C31' C 0.4956(19) 0.3603(9) 0.8049(7) 0.069(5) Uani 0.507(8) 1 d PDU A 2
H31' H 0.5613 0.3402 0.8313 0.083 Uiso 0.507(8) 1 calc PR A 2
C32' C 0.409(2) 0.4046(14) 0.8226(7) 0.054(6) Uani 0.507(8) 1 d PDU A 2
H32' H 0.4167 0.4170 0.8615 0.064 Uiso 0.507(8) 1 calc PR A 2
C33' C 0.309(5) 0.432(3) 0.7851(10) 0.048(7) Uani 0.507(8) 1 d PDU A 2
H33' H 0.2491 0.4621 0.7995 0.058 Uiso 0.507(8) 1 calc PR A 2
C34' C 0.0313(12) 0.3725(8) 0.6716(6) 0.044(3) Uani 0.507(8) 1 d PDU A 2
C35' C -0.0755(16) 0.3870(11) 0.6225(6) 0.074(5) Uani 0.507(8) 1 d PDU A 2
H35D H -0.0391 0.3936 0.5876 0.111 Uiso 0.507(8) 1 calc PR A 2
H35E H -0.1216 0.4301 0.6305 0.111 Uiso 0.507(8) 1 calc PR A 2
H35F H -0.1339 0.3463 0.6182 0.111 Uiso 0.507(8) 1 calc PR A 2
C36' C 0.0959(15) 0.3001(7) 0.6619(8) 0.069(5) Uani 0.507(8) 1 d PDU A 2
H36D H 0.0313 0.2628 0.6548 0.104 Uiso 0.507(8) 1 calc PR A 2
H36E H 0.1559 0.2878 0.6956 0.104 Uiso 0.507(8) 1 calc PR A 2
H36F H 0.1413 0.3042 0.6293 0.104 Uiso 0.507(8) 1 calc PR A 2
C37' C -0.0252(19) 0.3698(11) 0.7279(7) 0.054(5) Uani 0.507(8) 1 d PDU A 2
H37D H -0.0750 0.4130 0.7316 0.081 Uiso 0.507(8) 1 calc PR A 2
H37E H 0.0437 0.3668 0.7597 0.081 Uiso 0.507(8) 1 calc PR A 2
H37F H -0.0799 0.3278 0.7279 0.081 Uiso 0.507(8) 1 calc PR A 2
C38 C 0.7333(5) 0.8657(3) 1.0268(3) 0.0325(15) Uani 1 1 d . . .
H38A H 0.7999 0.8363 1.0133 0.039 Uiso 1 1 calc R . .
H38B H 0.7589 0.8756 1.0675 0.039 Uiso 1 1 calc R . .
C39 C 0.7165(5) 0.9352(3) 0.9939(2) 0.0295(14) Uani 1 1 d . . .
H39 H 0.6396 0.9608 1.0028 0.035 Uiso 1 1 calc R . .
C40 C 0.7074(5) 0.9251(3) 0.9301(3) 0.0338(15) Uani 1 1 d . . .
H40 H 0.6747 0.8767 0.9179 0.041 Uiso 1 1 calc R . .
C41 C 0.8447(5) 0.9354(3) 0.9208(3) 0.0352(15) Uani 1 1 d . . .
H41A H 0.8954 0.8915 0.9296 0.042 Uiso 1 1 calc R . .
H41B H 0.8507 0.9507 0.8817 0.042 Uiso 1 1 calc R . .
C42 C 0.8847(5) 0.9940(3) 0.9631(3) 0.0347(16) Uani 1 1 d . . .
H42 H 0.8512 1.0407 0.9471 0.042 Uiso 1 1 calc R . .
C43 C 1.0768(6) 1.0663(3) 0.9759(3) 0.0346(15) Uani 1 1 d . . .
C44 C 1.2824(6) 1.0112(4) 1.0121(3) 0.0394(17) Uani 1 1 d . . .
C45 C 1.2184(6) 0.9449(3) 1.0208(3) 0.0349(15) Uani 1 1 d . . .
C46 C 1.0919(6) 0.9425(3) 1.0044(3) 0.0339(15) Uani 1 1 d . . .
H46 H 1.0490 0.8991 1.0095 0.041 Uiso 1 1 calc R . .
C47 C 1.2931(7) 0.8837(3) 1.0465(3) 0.054(2) Uani 1 1 d . . .
H47A H 1.3284 0.8952 1.0855 0.081 Uiso 1 1 calc R . .
H47B H 1.3623 0.8736 1.0248 0.081 Uiso 1 1 calc R . .
H47C H 1.2382 0.8417 1.0460 0.081 Uiso 1 1 calc R . .
C48 C 0.4829(5) 0.7420(3) 0.9032(3) 0.0371(15) Uani 1 1 d . . .
H48A H 0.4925 0.7403 0.8627 0.045 Uiso 1 1 calc R . .
H48B H 0.4405 0.7873 0.9104 0.045 Uiso 1 1 calc R . .
C49 C 0.4024(5) 0.6793(3) 0.9174(2) 0.0321(14) Uani 1 1 d . . .
C50 C 0.4143(6) 0.6676(3) 0.9818(3) 0.0351(16) Uani 1 1 d . . .
H50 H 0.4656 0.6241 0.9935 0.042 Uiso 1 1 calc R . .
C51 C 0.2802(5) 0.6587(3) 0.9929(3) 0.0372(16) Uani 1 1 d . . .
H51A H 0.2695 0.6772 1.0306 0.045 Uiso 1 1 calc R . .
H51B H 0.2542 0.6079 0.9902 0.045 Uiso 1 1 calc R . .
C52 C 0.2053(5) 0.7026(3) 0.9462(3) 0.0392(17) Uani 1 1 d . . .
H52 H 0.2015 0.7534 0.9588 0.047 Uiso 1 1 calc R . .
C53 C -0.0237(6) 0.7186(4) 0.9327(3) 0.0429(17) Uani 1 1 d . . .
C54 C -0.1579(7) 0.6228(4) 0.8834(3) 0.0475(19) Uani 1 1 d . . .
C55 C -0.0469(6) 0.5804(3) 0.8816(3) 0.0364(16) Uani 1 1 d . . .
C56 C 0.0643(6) 0.6105(3) 0.9022(3) 0.0409(17) Uani 1 1 d . . .
H56 H 0.1391 0.5839 0.8998 0.049 Uiso 1 1 calc R . .
C57 C -0.0581(7) 0.5091(4) 0.8545(3) 0.056(2) Uani 1 1 d . . .
H57A H -0.0881 0.5145 0.8141 0.085 Uiso 1 1 calc R . .
H57B H -0.1186 0.4800 0.8717 0.085 Uiso 1 1 calc R . .
H57C H 0.0249 0.4856 0.8599 0.085 Uiso 1 1 calc R . .
C58 C 0.4322(6) 0.6134(3) 0.8854(3) 0.0374(16) Uani 1 1 d . . .
H58A H 0.3995 0.6198 0.8449 0.045 Uiso 1 1 calc R . .
H58B H 0.5253 0.6075 0.8892 0.045 Uiso 1 1 calc R . .
Si2 Si 0.55470(17) 0.97945(10) 0.83790(8) 0.0392(5) Uani 1 1 d DU . .
C59 C 0.6524(18) 0.9204(7) 0.7959(8) 0.054(4) Uani 0.622(13) 1 d PDU B 1
C60 C 0.7426(14) 0.9443(10) 0.7639(7) 0.065(4) Uani 0.622(13) 1 d PDU B 1
H60 H 0.7593 0.9939 0.7621 0.078 Uiso 0.622(13) 1 calc PR B 1
C61 C 0.808(3) 0.8977(14) 0.7349(14) 0.087(5) Uani 0.622(13) 1 d PDU B 1
H61 H 0.8693 0.9178 0.7146 0.104 Uiso 0.622(13) 1 calc PR B 1
C62 C 0.796(2) 0.8341(11) 0.7324(8) 0.098(5) Uani 0.622(13) 1 d PDU B 1
H62 H 0.8444 0.8055 0.7109 0.118 Uiso 0.622(13) 1 calc PR B 1
C63 C 0.701(2) 0.8025(9) 0.7642(7) 0.103(5) Uani 0.622(13) 1 d PDU B 1
H63 H 0.6912 0.7522 0.7656 0.124 Uiso 0.622(13) 1 calc PR B 1
C64 C 0.625(2) 0.8486(7) 0.7932(8) 0.085(5) Uani 0.622(13) 1 d PDU B 1
H64 H 0.5562 0.8300 0.8101 0.102 Uiso 0.622(13) 1 calc PR B 1
C65 C 0.3982(11) 0.9343(9) 0.8339(6) 0.038(4) Uani 0.622(13) 1 d PDU B 1
C66 C 0.3584(13) 0.8909(7) 0.7845(6) 0.047(4) Uani 0.622(13) 1 d PDU B 1
H66 H 0.4095 0.8884 0.7552 0.056 Uiso 0.622(13) 1 calc PR B 1
C67 C 0.2468(13) 0.8532(8) 0.7798(6) 0.062(4) Uani 0.622(13) 1 d PDU B 1
H67 H 0.2182 0.8279 0.7459 0.075 Uiso 0.622(13) 1 calc PR B 1
C68 C 0.1756(13) 0.8516(8) 0.8237(6) 0.059(4) Uani 0.622(13) 1 d PDU B 1
H68 H 0.0950 0.8290 0.8189 0.071 Uiso 0.622(13) 1 calc PR B 1
C69 C 0.2230(14) 0.8835(11) 0.8749(7) 0.044(4) Uani 0.622(13) 1 d PDU B 1
H69 H 0.1808 0.8766 0.9068 0.053 Uiso 0.622(13) 1 calc PR B 1
C70 C 0.3343(18) 0.9263(18) 0.8797(6) 0.036(5) Uani 0.622(13) 1 d PDU B 1
H70 H 0.3646 0.9494 0.9144 0.044 Uiso 0.622(13) 1 calc PR B 1
C71 C 0.5359(17) 1.0761(6) 0.8171(7) 0.049(4) Uani 0.622(13) 1 d PDU B 1
C72 C 0.4512(17) 1.1059(10) 0.8575(9) 0.062(5) Uani 0.622(13) 1 d PDU B 1
H72A H 0.4940 1.1013 0.8964 0.094 Uiso 0.622(13) 1 calc PR B 1
H72B H 0.3713 1.0793 0.8532 0.094 Uiso 0.622(13) 1 calc PR B 1
H72C H 0.4336 1.1563 0.8489 0.094 Uiso 0.622(13) 1 calc PR B 1
C73 C 0.665(2) 1.1177(14) 0.8263(13) 0.086(6) Uani 0.622(13) 1 d PDU B 1
H73A H 0.7228 1.0967 0.8028 0.129 Uiso 0.622(13) 1 calc PR B 1
H73B H 0.7021 1.1148 0.8661 0.129 Uiso 0.622(13) 1 calc PR B 1
H73C H 0.6495 1.1679 0.8158 0.129 Uiso 0.622(13) 1 calc PR B 1
C74 C 0.476(3) 1.0826(14) 0.7551(8) 0.071(7) Uani 0.622(13) 1 d PDU B 1
H74A H 0.4689 1.1331 0.7445 0.106 Uiso 0.622(13) 1 calc PR B 1
H74B H 0.3909 1.0612 0.7502 0.106 Uiso 0.622(13) 1 calc PR B 1
H74C H 0.5284 1.0577 0.7311 0.106 Uiso 0.622(13) 1 calc PR B 1
C59' C 0.657(2) 0.9458(12) 0.7878(11) 0.051(5) Uani 0.378(13) 1 d PDU B 2
C60' C 0.736(2) 0.9908(16) 0.7631(11) 0.072(6) Uani 0.378(13) 1 d PDU B 2
H60' H 0.7310 1.0411 0.7671 0.086 Uiso 0.378(13) 1 calc PR B 2
C61' C 0.821(2) 0.9612(18) 0.7331(12) 0.099(7) Uani 0.378(13) 1 d PDU B 2
H61' H 0.8755 0.9933 0.7173 0.119 Uiso 0.378(13) 1 calc PR B 2
C62' C 0.836(5) 0.8992(19) 0.725(2) 0.094(7) Uani 0.378(13) 1 d PDU B 2
H62' H 0.8925 0.8841 0.6997 0.112 Uiso 0.378(13) 1 calc PR B 2
C63' C 0.764(3) 0.8467(18) 0.7530(14) 0.098(6) Uani 0.378(13) 1 d PDU B 2
H63' H 0.7779 0.7969 0.7494 0.118 Uiso 0.378(13) 1 calc PR B 2
C64' C 0.673(3) 0.8737(14) 0.7866(14) 0.079(6) Uani 0.378(13) 1 d PDU B 2
H64' H 0.6256 0.8426 0.8069 0.095 Uiso 0.378(13) 1 calc PR B 2
C65' C 0.407(2) 0.9241(17) 0.8361(9) 0.036(4) Uani 0.378(13) 1 d PDU B 2
C66' C 0.3189(15) 0.9192(11) 0.7841(9) 0.041(5) Uani 0.378(13) 1 d PDU B 2
H66' H 0.3472 0.9350 0.7504 0.049 Uiso 0.378(13) 1 calc PR B 2
C67' C 0.1973(16) 0.8932(10) 0.7801(8) 0.041(4) Uani 0.378(13) 1 d PDU B 2
H67' H 0.1526 0.8793 0.7445 0.049 Uiso 0.378(13) 1 calc PR B 2
C68' C 0.1405(19) 0.8875(12) 0.8283(9) 0.049(5) Uani 0.378(13) 1 d PDU B 2
H68' H 0.0543 0.8736 0.8264 0.059 Uiso 0.378(13) 1 calc PR B 2
C69' C 0.215(2) 0.903(2) 0.8799(10) 0.049(7) Uani 0.378(13) 1 d PDU B 2
H69' H 0.1758 0.9037 0.9132 0.059 Uiso 0.378(13) 1 calc PR B 2
C70' C 0.347(3) 0.918(3) 0.8843(11) 0.044(6) Uani 0.378(13) 1 d PDU B 2
H70' H 0.3955 0.9234 0.9206 0.053 Uiso 0.378(13) 1 calc PR B 2
C71' C 0.502(3) 1.0768(8) 0.8288(12) 0.048(6) Uani 0.378(13) 1 d PDU B 2
C72' C 0.620(3) 1.1228(19) 0.841(2) 0.089(11) Uani 0.378(13) 1 d PDU B 2
H72D H 0.6813 1.1080 0.8167 0.134 Uiso 0.378(13) 1 calc PR B 2
H72E H 0.6570 1.1171 0.8807 0.134 Uiso 0.378(13) 1 calc PR B 2
H72F H 0.5969 1.1729 0.8337 0.134 Uiso 0.378(13) 1 calc PR B 2
C73' C 0.403(3) 1.0941(18) 0.8694(15) 0.073(9) Uani 0.378(13) 1 d PDU B 2
H73D H 0.3835 1.1452 0.8678 0.109 Uiso 0.378(13) 1 calc PR B 2
H73E H 0.4379 1.0809 0.9081 0.109 Uiso 0.378(13) 1 calc PR B 2
H73F H 0.3250 1.0669 0.8575 0.109 Uiso 0.378(13) 1 calc PR B 2
C74' C 0.436(4) 1.087(2) 0.7677(11) 0.058(9) Uani 0.378(13) 1 d PDU B 2
H74D H 0.3591 1.0572 0.7616 0.088 Uiso 0.378(13) 1 calc PR B 2
H74E H 0.4933 1.0717 0.7414 0.088 Uiso 0.378(13) 1 calc PR B 2
H74F H 0.4132 1.1368 0.7611 0.088 Uiso 0.378(13) 1 calc PR B 2
C75 C 0.5712(12) 0.1863(7) 0.6186(7) 0.067(4) Uani 0.518(6) 1 d PDU C 1
H75 H 0.5808 0.2069 0.5809 0.081 Uiso 0.518(6) 1 calc PR C 1
Cl1 Cl 0.4172(4) 0.2045(2) 0.63379(18) 0.0668(16) Uani 0.518(6) 1 d PDU C 1
Cl2 Cl 0.5863(6) 0.0936(2) 0.6163(3) 0.105(3) Uani 0.518(6) 1 d PDU C 1
Cl3 Cl 0.6826(5) 0.2213(5) 0.6684(4) 0.122(3) Uani 0.518(6) 1 d PDU C 1
C75' C 0.6406(14) 0.1864(8) 0.6245(7) 0.074(4) Uani 0.482(6) 1 d PDU C 2
H75' H 0.6703 0.2049 0.5895 0.088 Uiso 0.482(6) 1 calc PR C 2
Cl1' Cl 0.6333(10) 0.2580(4) 0.6726(3) 0.127(3) Uani 0.482(6) 1 d PDU C 2
Cl2' Cl 0.7484(8) 0.1259(4) 0.6566(3) 0.140(3) Uani 0.482(6) 1 d PDU C 2
Cl3' Cl 0.5009(9) 0.1450(5) 0.6072(3) 0.152(5) Uani 0.482(6) 1 d PDU C 2
C76 C 1.1141(16) 0.1119(7) 0.6842(10) 0.203(11) Uani 0.512(9) 1 d PDU D 3
H76 H 1.1346 0.1142 0.7263 0.243 Uiso 0.512(9) 1 calc PR D 3
Cl4 Cl 1.2193(9) 0.1631(5) 0.6508(4) 0.196(5) Uani 0.512(9) 1 d PDU D 3
Cl5 Cl 1.1085(14) 0.0237(4) 0.6593(6) 0.237(6) Uani 0.512(9) 1 d PDU D 3
Cl6 Cl 0.9643(9) 0.1391(6) 0.6611(5) 0.240(6) Uani 0.512(9) 1 d PDU D 3
C76' C 1.061(2) 0.0248(10) 0.6719(9) 0.304(14) Uani 0.488(9) 1 d PDU D 4
H76' H 0.9810 0.0058 0.6497 0.365 Uiso 0.488(9) 1 calc PR D 4
Cl4' Cl 1.0940(14) 0.1136(8) 0.6550(7) 0.251(7) Uani 0.488(9) 1 d PDU D 4
Cl5' Cl 1.1960(10) -0.0248(6) 0.6631(4) 0.200(5) Uani 0.488(9) 1 d PDU D 4
Cl6' Cl 1.0602(16) 0.0226(8) 0.7425(6) 0.299(8) Uani 0.488(9) 1 d PDU D 4
C77 C 0.0609(15) 0.2278(9) 0.8651(8) 0.077(5) Uani 0.521(15) 1 d PDU E 1
H77 H 0.0906 0.2003 0.9003 0.092 Uiso 0.521(15) 1 calc PR E 1
Cl7 Cl 0.1933(8) 0.2648(4) 0.8379(4) 0.075(2) Uani 0.521(15) 1 d PDU E 1
Cl8 Cl -0.0343(9) 0.2977(6) 0.8803(3) 0.116(4) Uani 0.521(15) 1 d PDU E 1
Cl9 Cl -0.0223(14) 0.1737(8) 0.8166(4) 0.195(6) Uani 0.521(15) 1 d PDU E 1
C77' C 0.0569(18) 0.1995(11) 0.8580(10) 0.111(6) Uani 0.479(15) 1 d PDU E 2
H77' H 0.0999 0.1948 0.8979 0.133 Uiso 0.479(15) 1 calc PR E 2
Cl7' Cl -0.0889(9) 0.2463(11) 0.8592(8) 0.201(7) Uani 0.479(15) 1 d PDU E 2
Cl8' Cl 0.0264(14) 0.1146(10) 0.8312(4) 0.197(6) Uani 0.479(15) 1 d PDU E 2
Cl9' Cl 0.1550(11) 0.2441(8) 0.8216(7) 0.136(5) Uani 0.479(15) 1 d PDU E 2
C78 C 0.6175(13) 0.6309(7) 0.7412(7) 0.063(4) Uani 0.50 1 d PDU F 1
H78 H 0.6692 0.6407 0.7787 0.075 Uiso 0.50 1 calc PR F 1
Cl10 Cl 0.5678(8) 0.5397(3) 0.7399(3) 0.105(2) Uani 0.50 1 d PDU F 1
Cl11 Cl 0.4863(5) 0.6873(3) 0.7332(2) 0.0935(15) Uani 0.50 1 d PDU F 1
Cl12 Cl 0.7093(5) 0.6462(3) 0.6900(2) 0.1060(18) Uani 0.50 1 d PDU F 1
C78' C 0.576(4) 0.5191(11) 0.7529(14) 0.123(7) Uani 0.50 1 d PDU G 2
H78A H 0.6119 0.5264 0.7930 0.148 Uiso 0.50 1 calc PR G 2
H78B H 0.4854 0.5053 0.7510 0.148 Uiso 0.50 1 calc PR G 2
Cl1" Cl 0.5909(5) 0.6007(4) 0.7114(3) 0.111(2) Uani 0.50 1 d PDU G 2
Cl2" Cl 0.6614(6) 0.4526(4) 0.7215(4) 0.160(3) Uani 0.50 1 d PDU G 2
